data_7020072
loop_
_publ_author_name
'Mahammed, Atif'
'Botoshansky, Mark'
'Gross, Zeev'

_publ_section_title
;
 Chlorinated corroles.
;
_journal_issue 36
_journal_name_full 'Dalton transactions (Cambridge, England : 2003)'
_journal_page_first 10938
_journal_page_last 10940
_journal_paper_doi 10.1039/c2dt31261a
_journal_volume 41
_journal_year 2012
_chemical_formula_sum 'C51 H10 Cl8 Co F15 N6 O0.5'
_chemical_formula_weight 1342.18
_chemical_name_common 'Gross-36 (Atif)'
_chemical_name_systematic
;
?
;
_space_group_IT_number 2
_symmetry_cell_setting triclinic
_symmetry_space_group_name_Hall '-P 1'
_symmetry_space_group_name_H-M 'P -1'
_atom_sites_solution_hydrogens geom
_atom_sites_solution_primary direct
_atom_sites_solution_secondary difmap
_audit_creation_method SHELXL-97
_cell_angle_alpha 88.83(2)
_cell_angle_beta 82.82(2)
_cell_angle_gamma 87.01(2)
_cell_formula_units_Z 2
_cell_length_a 11.610(2)
_cell_length_b 12.280(2)
_cell_length_c 19.439(4)
_cell_measurement_reflns_used 23711
_cell_measurement_temperature 293(2)
_cell_measurement_theta_max 24.75
_cell_measurement_theta_min 2.78
_cell_volume 2745.7(9)
_computing_cell_refinement 'DENZO HKL2000 (Otwinowski & Minor 1997)'
_computing_data_collection 'Collect (Nonius, 2006)'
_computing_data_reduction 'DENZO HKL2000 (Otwinowski & Minor 1997)'
_computing_molecular_graphics 'Mercury 2.4'
_computing_publication_material Word-2003
_computing_structure_refinement 'SHELXL-97 (Sheldrick, 1997)'
_computing_structure_solution 'SHELXS-97 (Sheldrick, 1997)'
_diffrn_ambient_temperature 293(2)
_diffrn_measured_fraction_theta_full 0.984
_diffrn_measured_fraction_theta_max 0.984
_diffrn_measurement_device_type 'Nonius KappaCCD'
_diffrn_measurement_method '\p- and \w-scans'
_diffrn_radiation_monochromator graphite
_diffrn_radiation_source 'fine-focus sealed tube'
_diffrn_radiation_type MoK\a
_diffrn_radiation_wavelength 0.71073
_diffrn_reflns_av_R_equivalents 0.0942
_diffrn_reflns_av_sigmaI/netI 0.0954
_diffrn_reflns_limit_h_max 13
_diffrn_reflns_limit_h_min -13
_diffrn_reflns_limit_k_max 14
_diffrn_reflns_limit_k_min -14
_diffrn_reflns_limit_l_max 22
_diffrn_reflns_limit_l_min -22
_diffrn_reflns_number 23553
_diffrn_reflns_theta_full 24.75
_diffrn_reflns_theta_max 24.75
_diffrn_reflns_theta_min 2.78
_diffrn_standards_interval_count 0
_diffrn_standards_interval_time 0
_diffrn_standards_number 0
_exptl_absorpt_coefficient_mu 0.796
_exptl_absorpt_correction_T_max 0.909
_exptl_absorpt_correction_T_min 0.765
_exptl_absorpt_correction_type analytical
_exptl_absorpt_process_details 'PLATON (Spek, A.L. 1995)'
_exptl_crystal_colour 'dark green'
_exptl_crystal_density_diffrn 1.623
_exptl_crystal_density_method 'not measured'
_exptl_crystal_description cubic
_exptl_crystal_F_000 1320
_exptl_crystal_size_max 0.36
_exptl_crystal_size_mid 0.28
_exptl_crystal_size_min 0.12
_refine_diff_density_max 0.686
_refine_diff_density_min -0.309
_refine_diff_density_rms 0.095
_refine_ls_extinction_coef 0.0122(19)
_refine_ls_extinction_expression Fc^*^=kFc[1+0.001xFc^2^\l^3^/sin(2\q)]^-1/4^
_refine_ls_extinction_method SHELXL
_refine_ls_goodness_of_fit_ref 0.847
_refine_ls_hydrogen_treatment constr
_refine_ls_matrix_type full
_refine_ls_number_parameters 781
_refine_ls_number_reflns 9260
_refine_ls_number_restraints 0
_refine_ls_restrained_S_all 0.847
_refine_ls_R_factor_all 0.1146
_refine_ls_R_factor_gt 0.0662
_refine_ls_shift/su_max 0.001
_refine_ls_shift/su_mean 0.000
_refine_ls_structure_factor_coef Fsqd
_refine_ls_weighting_details 'calc w=1/[\s^2^(Fo^2^)+(0.1636P)^2^+0.0000P] where P=(Fo^2^+2Fc^2^)/3'
_refine_ls_weighting_scheme calc
_refine_ls_wR_factor_gt 0.1930
_refine_ls_wR_factor_ref 0.2261
_reflns_number_gt 5204
_reflns_number_total 9260
_reflns_threshold_expression >2sigma(I)
_cod_data_source_file c2dt31261a.txt
_cod_data_source_block Gross-36SecondReviced
_cod_depositor_comments
;
The following automatic conversions were performed:

'_symmetry_cell_setting' value 'Triclinic' changed to 'triclinic'
according to /home/saulius/struct/CIF-dictionaries/cif_core.dic
dictionary named 'cif_core.dic' version 2.4.1 from 2010-06-29.

Automatic conversion script
Id: cif_fix_values 1891 2012-01-12 08:04:46Z andrius 
;
_cod_original_formula_sum 'C51 H10 Cl8 Co F15 N6 O0.50'
_cod_database_code 7020072

loop_
_symmetry_equiv_pos_as_xyz
'x, y, z'
'-x, -y, -z'

loop_
_atom_site_label
_atom_site_type_symbol
_atom_site_fract_x
_atom_site_fract_y
_atom_site_fract_z
_atom_site_U_iso_or_equiv
_atom_site_adp_type
_atom_site_occupancy
_atom_site_symmetry_multiplicity
_atom_site_calc_flag
_atom_site_refinement_flags
_atom_site_disorder_assembly
_atom_site_disorder_group
Co1 Co 0.40335(6) 0.25158(6) 0.22818(3) 0.0568(3) Uani 1 1 d . A .
Cl1 Cl 0.18395(15) 0.31176(15) -0.00973(7) 0.0872(5) Uani 1 1 d . . .
Cl2 Cl 0.00015(14) 0.42967(16) 0.11336(8) 0.0933(5) Uani 1 1 d . . .
Cl3 Cl 0.04900(17) 0.4586(2) 0.42237(9) 0.1232(8) Uani 1 1 d . . .
Cl4 Cl 0.25249(16) 0.37750(18) 0.50910(8) 0.1048(6) Uani 1 1 d . . .
Cl5 Cl 0.71539(16) 0.14684(17) 0.42856(8) 0.1020(6) Uani 1 1 d . . .
Cl6 Cl 0.83481(15) 0.04143(16) 0.28771(9) 0.0984(6) Uani 1 1 d . . .
Cl7 Cl 0.68784(14) 0.06099(13) -0.00511(7) 0.0816(5) Uani 1 1 d . . .
Cl8 Cl 0.45060(14) 0.17894(13) -0.05620(7) 0.0806(4) Uani 1 1 d . . .
F1 F 0.1308(4) 0.6161(3) 0.2501(2) 0.1115(13) Uani 1 1 d . . .
F2 F -0.0637(6) 0.7403(4) 0.2798(3) 0.164(2) Uani 1 1 d . . .
F3 F -0.2690(5) 0.6429(6) 0.3197(3) 0.187(3) Uani 1 1 d . . .
F4 F -0.2746(4) 0.4265(6) 0.3242(3) 0.166(3) Uani 1 1 d . . .
F5 F -0.0775(4) 0.3023(4) 0.2917(3) 0.1244(16) Uani 1 1 d . . .
F6 F 0.3884(5) 0.0868(4) 0.4824(2) 0.1254(17) Uani 1 1 d . . .
F7 F 0.4252(6) 0.0801(4) 0.6174(2) 0.164(2) Uani 1 1 d . . .
F8 F 0.5351(5) 0.2416(4) 0.6691(2) 0.146(2) Uani 1 1 d . . .
F9 F 0.6080(5) 0.4115(4) 0.5876(2) 0.1233(15) Uani 1 1 d . . .
F10 F 0.5720(4) 0.4187(3) 0.45274(18) 0.1011(12) Uani 1 1 d . . .
F11 F 0.6672(3) -0.1206(3) 0.18493(18) 0.0905(10) Uani 1 1 d . . .
F12 F 0.8646(5) -0.2419(3) 0.1459(2) 0.1208(16) Uani 1 1 d . . .
F13 F 1.0571(4) -0.1424(5) 0.0876(3) 0.157(2) Uani 1 1 d . . .
F14 F 1.0532(4) 0.0749(5) 0.0697(3) 0.164(2) Uani 1 1 d . . .
F15 F 0.8580(4) 0.1962(4) 0.1090(2) 0.1148(14) Uani 1 1 d . . .
N21 N 0.2883(4) 0.3039(4) 0.1741(2) 0.0614(10) Uani 1 1 d . . .
N22 N 0.3141(4) 0.3090(3) 0.30996(19) 0.0600(10) Uani 1 1 d . . .
N23 N 0.5305(3) 0.1922(3) 0.27281(19) 0.0572(10) Uani 1 1 d . . .
N24 N 0.4752(4) 0.2026(3) 0.1420(2) 0.0613(10) Uani 1 1 d . . .
N1 N 0.4832(4) 0.3905(4) 0.2129(2) 0.0606(10) Uani 1 1 d . . .
C1 C 0.3069(5) 0.2798(4) 0.1047(2) 0.0613(13) Uani 1 1 d . . .
C2 C 0.2083(5) 0.3212(5) 0.0747(3) 0.0640(13) Uani 1 1 d . . .
C3 C 0.1327(5) 0.3679(5) 0.1261(3) 0.0684(14) Uani 1 1 d . . .
C4 C 0.1838(5) 0.3563(4) 0.1892(3) 0.0648(13) Uani 1 1 d . . .
C5 C 0.1432(5) 0.3880(5) 0.2576(3) 0.0646(13) Uani 1 1 d . . .
C6 C 0.2064(5) 0.3634(5) 0.3134(3) 0.0664(14) Uani 1 1 d . . .
C7 C 0.1736(5) 0.3919(5) 0.3849(3) 0.0758(16) Uani 1 1 d . . .
C8 C 0.2596(5) 0.3573(5) 0.4218(3) 0.0738(15) Uani 1 1 d . . .
C9 C 0.3499(5) 0.3038(5) 0.3746(2) 0.0645(13) Uani 1 1 d . . .
C10 C 0.4563(5) 0.2568(4) 0.3898(3) 0.0622(13) Uani 1 1 d . . .
C11 C 0.5409(5) 0.2053(4) 0.3422(2) 0.0608(12) Uani 1 1 d . . .
C12 C 0.6506(5) 0.1556(5) 0.3547(3) 0.0691(14) Uani 1 1 d . . .
C13 C 0.7023(5) 0.1113(4) 0.2938(3) 0.0669(14) Uani 1 1 d . . .
C14 C 0.6278(4) 0.1343(4) 0.2411(2) 0.0600(12) Uani 1 1 d . . .
C15 C 0.6494(4) 0.1077(4) 0.1705(3) 0.0596(12) Uani 1 1 d . . .
C16 C 0.5765(4) 0.1412(4) 0.1218(3) 0.0605(12) Uani 1 1 d . . .
C17 C 0.5803(5) 0.1262(4) 0.0488(2) 0.0638(13) Uani 1 1 d . . .
C18 C 0.4814(5) 0.1756(4) 0.0273(2) 0.0636(13) Uani 1 1 d . . .
C19 C 0.4137(4) 0.2228(4) 0.0852(2) 0.0595(12) Uani 1 1 d . . .
C20 C 0.0319(5) 0.4559(5) 0.2703(3) 0.0720(15) Uani 1 1 d . . .
C21 C 0.0321(6) 0.5678(6) 0.2675(3) 0.0819(17) Uani 1 1 d . . .
C22 C -0.0691(10) 0.6310(7) 0.2842(4) 0.116(3) Uani 1 1 d . . .
C23 C -0.1732(8) 0.5778(12) 0.3030(4) 0.122(4) Uani 1 1 d . . .
C24 C -0.1747(7) 0.4698(10) 0.3059(4) 0.111(3) Uani 1 1 d . . .
C25 C -0.0728(6) 0.4102(7) 0.2885(3) 0.0875(18) Uani 1 1 d . . .
C26 C 0.4770(5) 0.2533(4) 0.4639(2) 0.0652(13) Uani 1 1 d . . .
C27 C 0.4409(6) 0.1685(5) 0.5071(3) 0.0848(18) Uani 1 1 d . . .
C28 C 0.4608(8) 0.1637(6) 0.5760(3) 0.102(2) Uani 1 1 d . . .
C29 C 0.5155(8) 0.2457(6) 0.6019(3) 0.099(2) Uani 1 1 d . . .
C30 C 0.5532(6) 0.3303(6) 0.5608(3) 0.0876(19) Uani 1 1 d . . .
C31 C 0.5334(5) 0.3333(5) 0.4924(3) 0.0765(16) Uani 1 1 d . . .
C32 C 0.7563(5) 0.0411(4) 0.1467(3) 0.0658(13) Uani 1 1 d . . .
C33 C 0.7614(6) -0.0708(5) 0.1547(3) 0.0742(15) Uani 1 1 d . . .
C34 C 0.8621(7) -0.1334(6) 0.1361(3) 0.090(2) Uani 1 1 d . . .
C35 C 0.9592(7) -0.0855(8) 0.1073(4) 0.105(2) Uani 1 1 d . . .
C37 C 0.8568(5) 0.0889(5) 0.1170(3) 0.0807(16) Uani 1 1 d . . .
C36 C 0.9568(6) 0.0266(8) 0.0979(4) 0.101(2) Uani 1 1 d . . .
C38 C 0.5966(5) 0.3943(5) 0.1883(3) 0.0750(15) Uani 1 1 d . . .
H38 H 0.6388 0.3286 0.1793 0.090 Uiso 1 1 calc R . .
C39 C 0.6543(6) 0.4893(6) 0.1756(3) 0.0869(19) Uani 1 1 d . . .
H39 H 0.7329 0.4873 0.1588 0.104 Uiso 1 1 calc R . .
C40 C 0.5931(7) 0.5870(6) 0.1883(4) 0.092(2) Uani 1 1 d . . .
H40 H 0.6294 0.6527 0.1806 0.110 Uiso 1 1 calc R . .
C41 C 0.4795(7) 0.5853(5) 0.2122(3) 0.0856(18) Uani 1 1 d . . .
H41 H 0.4362 0.6506 0.2207 0.103 Uiso 1 1 calc R . .
C42 C 0.4268(6) 0.4880(5) 0.2240(3) 0.0751(15) Uani 1 1 d . . .
H42 H 0.3480 0.4897 0.2406 0.090 Uiso 1 1 calc R . .
N2 N 0.3237(4) 0.1105(4) 0.2417(2) 0.0656(11) Uani 1 1 d . . .
C43 C 0.3124(15) 0.0646(13) 0.3095(7) 0.073(5) Uani 0.362(9) 1 d P A 1
H43 H 0.3375 0.1026 0.3453 0.088 Uiso 0.362(9) 1 calc PR A 1
C44 C 0.2643(19) -0.0367(16) 0.3238(9) 0.096(7) Uani 0.362(9) 1 d P A 1
H44 H 0.2569 -0.0652 0.3687 0.115 Uiso 0.362(9) 1 calc PR A 1
C45 C 0.230(3) -0.091(2) 0.2733(14) 0.097(8) Uani 0.362(9) 1 d P A 1
H45 H 0.1971 -0.1587 0.2825 0.116 Uiso 0.362(9) 1 calc PR A 1
C46 C 0.242(5) -0.046(2) 0.2028(14) 0.098(12) Uani 0.362(9) 1 d P A 1
H46 H 0.2181 -0.0817 0.1657 0.118 Uiso 0.362(9) 1 calc PR A 1
C47 C 0.2920(18) 0.0501(14) 0.1960(8) 0.074(6) Uani 0.362(9) 1 d P A 1
H47 H 0.3052 0.0770 0.1508 0.089 Uiso 0.362(9) 1 calc PR A 1
C43A C 0.2084(10) 0.1056(11) 0.2506(9) 0.125(6) Uani 0.638(9) 1 d P A 2
H43A H 0.1632 0.1697 0.2597 0.150 Uiso 0.638(9) 1 calc PR A 2
C44A C 0.1535(13) 0.0099(13) 0.2470(12) 0.150(7) Uani 0.638(9) 1 d P A 2
H44A H 0.0729 0.0097 0.2549 0.179 Uiso 0.638(9) 1 calc PR A 2
C45A C 0.217(2) -0.0839(18) 0.2319(16) 0.121(9) Uani 0.638(9) 1 d P A 2
H45A H 0.1808 -0.1495 0.2305 0.145 Uiso 0.638(9) 1 calc PR A 2
C46A C 0.3227(15) -0.0808(12) 0.2202(11) 0.117(5) Uani 0.638(9) 1 d P A 2
H46A H 0.3673 -0.1445 0.2091 0.140 Uiso 0.638(9) 1 calc PR A 2
C47A C 0.3771(12) 0.0175(11) 0.2233(7) 0.105(4) Uani 0.638(9) 1 d P A 2
H47A H 0.4572 0.0166 0.2115 0.126 Uiso 0.638(9) 1 calc PR A 2
C48 C 0.1981(16) 0.6478(11) 0.0595(12) 0.276(12) Uani 1 1 d . . .
C49 C 0.3014(17) 0.6057(11) 0.0467(14) 0.271(12) Uani 1 1 d . . .
C50 C 0.3884(14) 0.5575(12) 0.0156(11) 0.162(5) Uani 1 1 d . . .
C51 C 0.496(4) 0.514(2) 0.0279(10) 0.246(12) Uani 1 1 d . . .
O1 O 0.033(2) -0.208(2) 0.4429(13) 0.267(10) Uiso 0.50 1 d P . .

loop_
_atom_site_aniso_label
_atom_site_aniso_U_11
_atom_site_aniso_U_22
_atom_site_aniso_U_33
_atom_site_aniso_U_23
_atom_site_aniso_U_13
_atom_site_aniso_U_12
Co1 0.0612(4) 0.0639(4) 0.0448(4) -0.0042(3) -0.0036(3) -0.0031(3)
Cl1 0.0964(11) 0.1107(12) 0.0581(8) -0.0098(8) -0.0244(7) 0.0000(9)
Cl2 0.0723(10) 0.1311(15) 0.0776(9) -0.0063(9) -0.0205(7) 0.0128(9)
Cl3 0.1014(13) 0.196(2) 0.0638(9) -0.0273(11) -0.0001(8) 0.0592(14)
Cl4 0.0988(12) 0.1617(18) 0.0500(8) -0.0218(9) -0.0020(7) 0.0219(12)
Cl5 0.1029(12) 0.1364(15) 0.0692(9) -0.0210(9) -0.0334(9) 0.0327(11)
Cl6 0.0864(11) 0.1261(14) 0.0833(10) -0.0282(10) -0.0251(8) 0.0337(10)
Cl7 0.0883(10) 0.0921(10) 0.0594(8) -0.0155(7) 0.0100(7) 0.0029(8)
Cl8 0.1028(11) 0.0928(10) 0.0463(7) -0.0071(7) -0.0082(7) -0.0061(9)
F1 0.127(4) 0.086(3) 0.123(3) -0.007(2) -0.021(3) -0.006(2)
F2 0.221(6) 0.125(4) 0.152(5) -0.046(3) -0.078(4) 0.077(4)
F3 0.134(4) 0.313(8) 0.106(3) -0.068(4) -0.036(3) 0.129(5)
F4 0.066(3) 0.303(8) 0.122(4) 0.024(4) 0.009(2) -0.002(4)
F5 0.096(3) 0.140(4) 0.134(4) 0.024(3) 0.002(3) -0.028(3)
F6 0.202(5) 0.104(3) 0.076(2) 0.002(2) -0.017(3) -0.067(3)
F7 0.298(8) 0.125(4) 0.072(3) 0.031(3) -0.025(3) -0.061(4)
F8 0.253(6) 0.134(4) 0.060(2) -0.014(2) -0.061(3) 0.021(4)
F9 0.163(4) 0.123(3) 0.095(3) -0.025(3) -0.048(3) -0.020(3)
F10 0.136(3) 0.097(3) 0.073(2) 0.000(2) -0.011(2) -0.034(2)
F11 0.113(3) 0.080(2) 0.080(2) 0.0035(18) -0.017(2) -0.018(2)
F12 0.187(4) 0.082(3) 0.098(3) -0.028(2) -0.052(3) 0.044(3)
F13 0.114(4) 0.189(5) 0.155(5) -0.037(4) 0.001(3) 0.073(4)
F14 0.080(3) 0.232(6) 0.167(5) 0.001(5) 0.036(3) -0.012(3)
F15 0.101(3) 0.102(3) 0.138(4) 0.017(3) 0.005(2) -0.022(2)
N21 0.065(3) 0.072(3) 0.046(2) -0.0101(19) -0.0050(18) -0.002(2)
N22 0.064(3) 0.070(3) 0.044(2) -0.0033(19) -0.0030(18) 0.004(2)
N23 0.059(2) 0.064(2) 0.048(2) -0.0064(19) -0.0043(18) -0.002(2)
N24 0.065(3) 0.067(3) 0.052(2) -0.007(2) -0.0045(19) -0.005(2)
N1 0.068(3) 0.068(3) 0.045(2) -0.0024(19) -0.0040(19) 0.000(2)
C1 0.070(3) 0.068(3) 0.045(2) -0.003(2) -0.005(2) -0.009(3)
C2 0.067(3) 0.076(3) 0.051(3) -0.002(3) -0.015(2) -0.007(3)
C3 0.064(3) 0.080(4) 0.063(3) 0.000(3) -0.016(3) -0.005(3)
C4 0.062(3) 0.074(3) 0.058(3) -0.004(3) -0.008(2) 0.004(3)
C5 0.063(3) 0.075(3) 0.054(3) -0.002(3) -0.001(2) -0.001(3)
C6 0.068(3) 0.081(4) 0.049(3) -0.009(3) -0.001(2) -0.001(3)
C7 0.071(4) 0.103(4) 0.050(3) -0.005(3) -0.001(3) 0.009(3)
C8 0.072(4) 0.096(4) 0.050(3) -0.009(3) 0.006(2) 0.002(3)
C9 0.068(3) 0.076(3) 0.048(3) -0.005(2) -0.003(2) -0.003(3)
C10 0.070(3) 0.067(3) 0.049(3) -0.004(2) -0.009(2) -0.002(3)
C11 0.067(3) 0.068(3) 0.049(3) -0.002(2) -0.010(2) -0.004(3)
C12 0.080(4) 0.076(4) 0.054(3) -0.008(3) -0.021(3) 0.004(3)
C13 0.067(3) 0.068(3) 0.065(3) -0.008(3) -0.008(3) 0.006(3)
C14 0.060(3) 0.068(3) 0.051(3) -0.004(2) -0.003(2) 0.000(2)
C15 0.057(3) 0.063(3) 0.058(3) -0.008(2) -0.001(2) 0.001(2)
C16 0.060(3) 0.065(3) 0.054(3) -0.007(2) 0.004(2) -0.006(2)
C17 0.086(4) 0.058(3) 0.045(3) -0.006(2) 0.003(2) -0.006(3)
C18 0.076(3) 0.069(3) 0.046(3) -0.003(2) -0.004(2) -0.010(3)
C19 0.067(3) 0.067(3) 0.044(2) -0.003(2) -0.006(2) -0.008(3)
C20 0.058(3) 0.098(4) 0.058(3) -0.006(3) -0.005(2) 0.012(3)
C21 0.081(4) 0.089(5) 0.078(4) -0.012(3) -0.022(3) 0.013(4)
C22 0.161(9) 0.108(6) 0.080(5) -0.032(4) -0.042(5) 0.056(6)
C23 0.086(6) 0.201(11) 0.075(5) -0.030(6) -0.018(4) 0.063(7)
C24 0.068(5) 0.187(9) 0.074(4) 0.000(6) -0.002(3) 0.018(6)
C25 0.080(5) 0.108(5) 0.073(4) -0.002(4) -0.005(3) -0.004(4)
C26 0.079(4) 0.070(3) 0.047(3) -0.009(2) -0.009(2) -0.001(3)
C27 0.121(5) 0.079(4) 0.056(3) -0.005(3) -0.012(3) -0.012(4)
C28 0.167(7) 0.084(4) 0.056(3) 0.011(3) -0.017(4) -0.011(5)
C29 0.162(7) 0.092(5) 0.046(3) -0.007(3) -0.030(4) 0.008(5)
C30 0.111(5) 0.089(4) 0.069(4) -0.024(3) -0.033(4) -0.004(4)
C31 0.090(4) 0.078(4) 0.060(3) 0.003(3) -0.006(3) 0.001(3)
C32 0.071(3) 0.069(3) 0.055(3) -0.012(2) 0.001(2) 0.002(3)
C33 0.088(4) 0.077(4) 0.058(3) -0.011(3) -0.010(3) 0.002(3)
C34 0.122(6) 0.086(5) 0.067(4) -0.022(3) -0.032(4) 0.026(4)
C35 0.096(5) 0.127(7) 0.085(5) -0.029(5) -0.001(4) 0.040(5)
C37 0.073(4) 0.082(4) 0.084(4) -0.009(3) 0.005(3) -0.005(3)
C36 0.067(4) 0.143(7) 0.089(5) -0.014(5) 0.013(3) -0.003(4)
C38 0.074(4) 0.083(4) 0.068(3) 0.002(3) -0.006(3) -0.011(3)
C39 0.079(4) 0.098(5) 0.088(4) 0.015(4) -0.017(3) -0.029(4)
C40 0.115(6) 0.070(4) 0.093(5) 0.007(4) -0.021(4) -0.016(4)
C41 0.106(5) 0.063(4) 0.087(4) -0.003(3) -0.009(4) -0.007(3)
C42 0.084(4) 0.072(4) 0.068(3) -0.011(3) -0.007(3) -0.003(3)
N2 0.069(3) 0.065(3) 0.061(3) -0.002(2) -0.003(2) 0.001(2)
C43 0.104(13) 0.072(10) 0.044(7) -0.012(7) 0.002(7) -0.030(9)
C44 0.134(17) 0.090(12) 0.062(10) -0.004(9) 0.006(10) -0.042(12)
C45 0.13(2) 0.078(14) 0.084(17) 0.015(14) -0.009(14) -0.053(15)
C46 0.17(4) 0.08(2) 0.057(13) 0.004(12) -0.037(15) -0.02(2)
C47 0.111(15) 0.072(11) 0.049(8) 0.004(8) -0.029(9) -0.041(11)
C43A 0.061(7) 0.105(9) 0.205(16) 0.009(10) 0.003(8) -0.016(6)
C44A 0.089(9) 0.103(11) 0.26(2) 0.040(13) -0.014(12) -0.028(9)
C45A 0.125(17) 0.090(13) 0.16(3) 0.016(17) -0.064(19) -0.014(10)
C46A 0.121(13) 0.076(8) 0.150(14) -0.012(9) 0.006(11) -0.018(9)
C47A 0.098(9) 0.103(10) 0.107(9) -0.004(7) 0.016(7) -0.024(8)
C48 0.208(15) 0.119(10) 0.46(3) 0.047(13) 0.104(18) 0.046(10)
C49 0.178(16) 0.094(9) 0.52(4) 0.049(14) 0.031(19) -0.020(9)
C50 0.182(16) 0.121(11) 0.182(13) -0.024(11) 0.006(14) -0.060(11)
C51 0.45(3) 0.192(18) 0.134(11) 0.041(12) -0.133(18) -0.16(2)

loop_
_atom_type_symbol
_atom_type_description
_atom_type_scat_dispersion_real
_atom_type_scat_dispersion_imag
_atom_type_scat_source
Co Co 0.3494 0.9721 'International Tables Vol C Tables 4.2.6.8 and 6.1.1.4'
Cl Cl 0.1484 0.1585 'International Tables Vol C Tables 4.2.6.8 and 6.1.1.4'
N N 0.0061 0.0033 'International Tables Vol C Tables 4.2.6.8 and 6.1.1.4'
C C 0.0033 0.0016 'International Tables Vol C Tables 4.2.6.8 and 6.1.1.4'
H H 0.0000 0.0000 'International Tables Vol C Tables 4.2.6.8 and 6.1.1.4'
F F 0.0171 0.0103 'International Tables Vol C Tables 4.2.6.8 and 6.1.1.4'
O O 0.0106 0.0060 'International Tables Vol C Tables 4.2.6.8 and 6.1.1.4'

loop_
_geom_angle_atom_site_label_1
_geom_angle_atom_site_label_2
_geom_angle_atom_site_label_3
_geom_angle
_geom_angle_site_symmetry_1
_geom_angle_site_symmetry_3
N24 Co1 N21 81.98(18) . .
N24 Co1 N23 91.07(18) . .
N21 Co1 N23 173.06(18) . .
N24 Co1 N22 172.62(18) . .
N21 Co1 N22 90.63(18) . .
N23 Co1 N22 96.31(17) . .
N24 Co1 N1 89.83(18) . .
N21 Co1 N1 90.46(18) . .
N23 Co1 N1 89.34(17) . .
N22 Co1 N1 90.24(18) . .
N24 Co1 N2 89.06(18) . .
N21 Co1 N2 89.18(19) . .
N23 Co1 N2 90.89(18) . .
N22 Co1 N2 90.84(19) . .
N1 Co1 N2 178.87(18) . .
C4 N21 C1 109.9(4) . .
C4 N21 Co1 133.5(3) . .
C1 N21 Co1 116.5(4) . .
C9 N22 C6 109.6(4) . .
C9 N22 Co1 124.3(3) . .
C6 N22 Co1 126.1(3) . .
C11 N23 C14 109.7(4) . .
C11 N23 Co1 124.2(3) . .
C14 N23 Co1 126.1(3) . .
C16 N24 C19 110.1(4) . .
C16 N24 Co1 133.0(3) . .
C19 N24 Co1 116.7(3) . .
C42 N1 C38 115.1(5) . .
C42 N1 Co1 122.2(4) . .
C38 N1 Co1 122.7(4) . .
N21 C1 C19 113.2(4) . .
N21 C1 C2 107.3(5) . .
C19 C1 C2 139.4(5) . .
C3 C2 C1 107.6(4) . .
C3 C2 Cl1 125.2(4) . .
C1 C2 Cl1 127.2(4) . .
C2 C3 C4 107.9(5) . .
C2 C3 Cl2 123.9(4) . .
C4 C3 Cl2 128.2(5) . .
N21 C4 C5 120.9(5) . .
N21 C4 C3 107.3(5) . .
C5 C4 C3 131.8(5) . .
C6 C5 C4 122.4(5) . .
C6 C5 C20 118.9(5) . .
C4 C5 C20 118.6(5) . .
C5 C6 N22 126.4(5) . .
C5 C6 C7 127.0(5) . .
N22 C6 C7 106.6(4) . .
C8 C7 C6 108.8(5) . .
C8 C7 Cl3 122.2(4) . .
C6 C7 Cl3 129.0(4) . .
C7 C8 C9 107.7(5) . .
C7 C8 Cl4 122.5(5) . .
C9 C8 Cl4 129.9(4) . .
N22 C9 C10 124.9(5) . .
N22 C9 C8 107.4(5) . .
C10 C9 C8 127.7(5) . .
C11 C10 C9 125.5(5) . .
C11 C10 C26 117.1(5) . .
C9 C10 C26 117.2(5) . .
N23 C11 C10 124.5(4) . .
N23 C11 C12 107.5(5) . .
C10 C11 C12 128.0(5) . .
C13 C12 C11 107.7(4) . .
C13 C12 Cl5 122.0(4) . .
C11 C12 Cl5 130.4(4) . .
C12 C13 C14 108.7(5) . .
C12 C13 Cl6 122.0(4) . .
C14 C13 Cl6 129.3(4) . .
N23 C14 C15 126.0(4) . .
N23 C14 C13 106.5(4) . .
C15 C14 C13 127.5(5) . .
C16 C15 C14 123.6(5) . .
C16 C15 C32 118.2(5) . .
C14 C15 C32 118.1(5) . .
C15 C16 N24 120.1(5) . .
C15 C16 C17 133.8(5) . .
N24 C16 C17 106.1(4) . .
C18 C17 C16 108.6(5) . .
C18 C17 Cl7 124.0(4) . .
C16 C17 Cl7 127.4(4) . .
C17 C18 C19 108.4(4) . .
C17 C18 Cl8 124.6(4) . .
C19 C18 Cl8 127.0(4) . .
N24 C19 C1 111.5(4) . .
N24 C19 C18 106.8(4) . .
C1 C19 C18 141.7(5) . .
C21 C20 C25 117.3(6) . .
C21 C20 C5 120.7(6) . .
C25 C20 C5 121.9(6) . .
F1 C21 C20 119.8(6) . .
F1 C21 C22 119.2(8) . .
C20 C21 C22 121.0(8) . .
F2 C22 C21 118.3(10) . .
F2 C22 C23 123.3(9) . .
C21 C22 C23 118.3(8) . .
F3 C23 C24 122.6(11) . .
F3 C23 C22 116.0(12) . .
C24 C23 C22 121.3(8) . .
F4 C24 C23 117.8(9) . .
F4 C24 C25 123.7(10) . .
C23 C24 C25 118.5(8) . .
F5 C25 C20 119.5(6) . .
F5 C25 C24 117.0(8) . .
C20 C25 C24 123.5(8) . .
C31 C26 C27 116.7(5) . .
C31 C26 C10 122.1(5) . .
C27 C26 C10 121.1(5) . .
F6 C27 C26 119.8(5) . .
F6 C27 C28 118.5(6) . .
C26 C27 C28 121.7(6) . .
C29 C28 F7 119.8(6) . .
C29 C28 C27 119.3(6) . .
F7 C28 C27 120.9(7) . .
C28 C29 C30 120.7(5) . .
C28 C29 F8 119.6(6) . .
C30 C29 F8 119.7(7) . .
F9 C30 C29 119.9(6) . .
F9 C30 C31 120.9(6) . .
C29 C30 C31 119.2(6) . .
F10 C31 C30 117.8(6) . .
F10 C31 C26 119.8(5) . .
C30 C31 C26 122.4(5) . .
C37 C32 C33 117.1(5) . .
C37 C32 C15 121.4(5) . .
C33 C32 C15 121.4(5) . .
F11 C33 C34 118.5(6) . .
F11 C33 C32 119.3(5) . .
C34 C33 C32 122.1(6) . .
F12 C34 C33 120.6(8) . .
F12 C34 C35 119.5(7) . .
C33 C34 C35 119.9(7) . .
F13 C35 C36 118.5(9) . .
F13 C35 C34 122.0(9) . .
C36 C35 C34 119.5(7) . .
F15 C37 C36 119.2(6) . .
F15 C37 C32 120.0(6) . .
C36 C37 C32 120.8(6) . .
F14 C36 C35 119.8(7) . .
F14 C36 C37 119.6(8) . .
C35 C36 C37 120.5(7) . .
N1 C38 C39 124.2(6) . .
N1 C38 H38 117.9 . .
C39 C38 H38 117.9 . .
C40 C39 C38 118.6(7) . .
C40 C39 H39 120.7 . .
C38 C39 H39 120.7 . .
C41 C40 C39 118.3(6) . .
C41 C40 H40 120.9 . .
C39 C40 H40 120.9 . .
C40 C41 C42 120.5(7) . .
C40 C41 H41 119.7 . .
C42 C41 H41 119.7 . .
N1 C42 C41 123.3(6) . .
N1 C42 H42 118.4 . .
C41 C42 H42 118.4 . .
C47 N2 C47A 56.8(10) . .
C47 N2 C43A 70.2(12) . .
C47A N2 C43A 112.9(10) . .
C47 N2 C43 114.5(10) . .
C47A N2 C43 85.0(9) . .
C43A N2 C43 82.3(10) . .
C47 N2 Co1 128.4(7) . .
C47A N2 Co1 121.8(6) . .
C43A N2 Co1 122.6(7) . .
C43 N2 Co1 116.7(7) . .
C44 C43 N2 121.4(14) . .
C44 C43 H43 119.3 . .
N2 C43 H43 119.3 . .
C45 C44 C43 119.6(17) . .
C45 C44 H44 120.2 . .
C43 C44 H44 120.2 . .
C46 C45 C44 120(2) . .
C46 C45 H45 120.1 . .
C44 C45 H45 120.1 . .
C45 C46 C47 114(2) . .
C45 C46 H46 122.8 . .
C47 C46 H46 122.8 . .
N2 C47 C46 130.0(16) . .
N2 C47 H47 115.0 . .
C46 C47 H47 115.0 . .
N2 C43A C44A 122.7(13) . .
N2 C43A H43A 118.7 . .
C44A C43A H43A 118.7 . .
C43A C44A C45A 119.9(16) . .
C43A C44A H44A 120.0 . .
C45A C44A H44A 120.0 . .
C46A C45A C44A 119(2) . .
C46A C45A H45A 120.7 . .
C44A C45A H45A 120.7 . .
C45A C46A C47A 120.7(17) . .
C45A C46A H46A 119.7 . .
C47A C46A H46A 119.7 . .
N2 C47A C46A 124.8(12) . .
N2 C47A H47A 117.6 . .
C46A C47A H47A 117.6 . .
C50 C49 C48 160(3) . .
C49 C50 C51 140(3) . .
C49 C50 C51 177.3(16) . 2_665
C51 C50 C51 41.5(12) . 2_665
C51 C51 C50 85(3) 2_665 .
C51 C51 C50 53(4) 2_665 2_665
C50 C51 C50 138.5(12) . 2_665

loop_
_geom_bond_atom_site_label_1
_geom_bond_atom_site_label_2
_geom_bond_distance
_geom_bond_site_symmetry_2
Co1 N24 1.872(4) .
Co1 N21 1.880(4) .
Co1 N23 1.909(4) .
Co1 N22 1.912(4) .
Co1 N1 1.984(4) .
Co1 N2 2.004(5) .
Cl1 C2 1.708(5) .
Cl2 C3 1.724(6) .
Cl3 C7 1.712(6) .
Cl4 C8 1.712(6) .
Cl5 C12 1.701(5) .
Cl6 C13 1.714(6) .
Cl7 C17 1.703(5) .
Cl8 C18 1.704(5) .
F1 C21 1.321(8) .
F2 C22 1.348(10) .
F3 C23 1.345(9) .
F4 C24 1.307(9) .
F5 C25 1.329(8) .
F6 C27 1.328(7) .
F7 C28 1.342(7) .
F8 C29 1.353(6) .
F9 C30 1.358(7) .
F10 C31 1.351(6) .
F11 C33 1.345(7) .
F12 C34 1.341(8) .
F13 C35 1.321(8) .
F14 C36 1.344(8) .
F15 C37 1.324(7) .
N21 C4 1.345(6) .
N21 C1 1.375(6) .
N22 C9 1.372(6) .
N22 C6 1.380(7) .
N23 C11 1.383(6) .
N23 C14 1.386(6) .
N24 C16 1.381(7) .
N24 C19 1.399(6) .
N1 C42 1.343(7) .
N1 C38 1.346(7) .
C1 C19 1.405(7) .
C1 C2 1.415(7) .
C2 C3 1.359(8) .
C3 C4 1.431(7) .
C4 C5 1.409(7) .
C5 C6 1.403(7) .
C5 C20 1.498(8) .
C6 C7 1.440(7) .
C7 C8 1.347(8) .
C8 C9 1.443(8) .
C9 C10 1.399(7) .
C10 C11 1.398(7) .
C10 C26 1.490(7) .
C11 C12 1.430(7) .
C12 C13 1.369(8) .
C13 C14 1.436(7) .
C14 C15 1.405(7) .
C15 C16 1.389(7) .
C15 C32 1.480(7) .
C16 C17 1.430(7) .
C17 C18 1.379(7) .
C18 C19 1.407(7) .
C20 C21 1.373(9) .
C20 C25 1.369(9) .
C21 C22 1.382(10) .
C22 C23 1.408(13) .
C23 C24 1.327(13) .
C24 C25 1.368(11) .
C26 C31 1.371(8) .
C26 C27 1.373(7) .
C27 C28 1.387(8) .
C28 C29 1.355(10) .
C29 C30 1.354(9) .
C30 C31 1.376(8) .
C32 C37 1.388(8) .
C32 C33 1.379(8) .
C33 C34 1.378(9) .
C34 C35 1.352(11) .
C35 C36 1.384(11) .
C37 C36 1.373(9) .
C38 C39 1.377(8) .
C38 H38 0.9300 .
C39 C40 1.373(10) .
C39 H39 0.9300 .
C40 C41 1.344(9) .
C40 H40 0.9300 .
C41 C42 1.373(8) .
C41 H41 0.9300 .
C42 H42 0.9300 .
N2 C47 1.269(15) .
N2 C47A 1.304(14) .
N2 C43A 1.332(12) .
N2 C43 1.416(14) .
C43 C44 1.40(2) .
C43 H43 0.9300 .
C44 C45 1.32(3) .
C44 H44 0.9300 .
C45 C46 1.46(3) .
C45 H45 0.9300 .
C46 C47 1.34(4) .
C46 H46 0.9300 .
C47 H47 0.9300 .
C43A C44A 1.373(18) .
C43A H43A 0.9300 .
C44A C45A 1.35(3) .
C44A H44A 0.9300 .
C45A C46A 1.22(3) .
C45A H45A 0.9300 .
C46A C47A 1.397(17) .
C46A H46A 0.9300 .
C47A H47A 0.9300 .
C48 C49 1.278(19) .
C49 C50 1.24(2) .
C50 C51 1.38(4) .
C50 C51 1.71(5) 2_665
C51 C51 1.13(4) 2_665
C51 C50 1.71(5) 2_665
